data_4345712
loop_
_publ_author_name
'Cho, Yang-Jin'
'Kim, So-Yoen'
'Choi, Chang Min'
'Kim, Nam Joon'
'Kim, Chul Hoon'
'Cho, Dae Won'
'Son, Ho-Jin'
'Pac, Chyongjin'
'Kang, Sang Ook'

_publ_section_title
;
 Photophysics and Excited-State Properties of Cyclometalated
 Iridium(III)-Platinum(II) and Iridium(III)-Iridium(III) Bimetallic
 Complexes Bridged by Dipyridylpyrazine.
;
_journal_issue 9
_journal_name_full 'Inorganic chemistry'
_journal_page_first 5305
_journal_page_last 5315
_journal_paper_doi 10.1021/acs.inorgchem.7b00384
_journal_volume 56
_journal_year 2017
_chemical_formula_moiety 'C36 H22 Cl2 F10 Ir N6 P Pt'
_chemical_formula_sum 'C36 H22 Cl2 F10 Ir N6 P Pt'
_chemical_formula_weight 1217.75
_space_group_crystal_system triclinic
_space_group_IT_number 2
_space_group_name_Hall '-P 1'
_space_group_name_H-M_alt 'P -1'
_symmetry_space_group_name_Hall '-P 1'
_symmetry_space_group_name_H-M 'P -1'
_atom_sites_solution_hydrogens geom
_atom_sites_solution_primary direct
_audit_creation_method SHELXL-2014/7
_cell_angle_alpha 73.797(8)
_cell_angle_beta 88.454(7)
_cell_angle_gamma 81.239(8)
_cell_formula_units_Z 2
_cell_length_a 10.178(4)
_cell_length_b 12.830(5)
_cell_length_c 19.363(8)
_cell_measurement_reflns_used 5292
_cell_measurement_temperature 298(2)
_cell_measurement_theta_max 28.213
_cell_measurement_theta_min 2.191
_cell_volume 2399.4(17)
_computing_cell_refinement 'SMART (Bruker, 1999)'
_computing_data_collection 'SMART (Bruker, 1999)'
_computing_data_reduction 'SAINT-Plus (Bruker, 1999)'
_computing_molecular_graphics 'Ortep-3 for Windows (Farrugia, 1997)'
_computing_publication_material 'SHELXL-2014/7 (Sheldrick, 2014)'
_computing_structure_refinement 'SHELXL-2014/7 (Sheldrick, 2014)'
_computing_structure_solution 'SHELXL-2014/7 (Sheldrick, 2014)'
_diffrn_ambient_temperature 298(2)
_diffrn_measured_fraction_theta_full 0.859
_diffrn_measured_fraction_theta_max 0.752
_diffrn_measurement_device_type 'Bruker SMART 1000 CCD diffractometer'
_diffrn_measurement_method \w-scans
_diffrn_radiation_type MoK\a
_diffrn_radiation_wavelength 0.71073
_diffrn_reflns_av_R_equivalents 0.0627
_diffrn_reflns_av_unetI/netI 0.1695
_diffrn_reflns_Laue_measured_fraction_full 0.859
_diffrn_reflns_Laue_measured_fraction_max 0.752
_diffrn_reflns_limit_h_max 13
_diffrn_reflns_limit_h_min -12
_diffrn_reflns_limit_k_max 17
_diffrn_reflns_limit_k_min -15
_diffrn_reflns_limit_l_max 26
_diffrn_reflns_limit_l_min -25
_diffrn_reflns_number 18273
_diffrn_reflns_point_group_measured_fraction_full 0.859
_diffrn_reflns_point_group_measured_fraction_max 0.752
_diffrn_reflns_theta_full 25.242
_diffrn_reflns_theta_max 30.411
_diffrn_reflns_theta_min 2.025
_exptl_absorpt_coefficient_mu 5.895
_exptl_absorpt_correction_T_max 0.745
_exptl_absorpt_correction_T_min 0.320
_exptl_absorpt_correction_type multi-scan
_exptl_absorpt_process_details 'SADABS (Sheldric, 1996)'
_exptl_crystal_colour yellow
_exptl_crystal_density_diffrn 1.686
_exptl_crystal_description plate
_exptl_crystal_F_000 1148
_exptl_crystal_size_max 0.2
_exptl_crystal_size_mid 0.18
_exptl_crystal_size_min 0.05
_refine_diff_density_max 4.307
_refine_diff_density_min -5.213
_refine_diff_density_rms 0.382
_refine_ls_extinction_method none
_refine_ls_goodness_of_fit_ref 0.957
_refine_ls_hydrogen_treatment constr
_refine_ls_matrix_type full
_refine_ls_number_parameters 514
_refine_ls_number_reflns 10926
_refine_ls_number_restraints 0
_refine_ls_restrained_S_all 0.957
_refine_ls_R_factor_all 0.1706
_refine_ls_R_factor_gt 0.0629
_refine_ls_shift/su_max 2.238
_refine_ls_shift/su_mean 0.013
_refine_ls_structure_factor_coef Fsqd
_refine_ls_weighting_details 'w=1/[\s^2^(Fo^2^)+(0.1000P)^2^] where P=(Fo^2^+2Fc^2^)/3'
_refine_ls_weighting_scheme calc
_refine_ls_wR_factor_gt 0.1550
_refine_ls_wR_factor_ref 0.1946
_reflns_Friedel_coverage 0.000
_reflns_number_gt 5321
_reflns_number_total 10926
_reflns_threshold_expression 'I > 2\s(I)'
_cod_data_source_file ic7b00384_si_003.cif
_cod_data_source_block shelx
_cod_depositor_comments 'Adding full bibliography for 4345712--4345714.cif.'
_cod_database_code 4345712
_shelx_shelxl_version_number 2014/7
_shelx_space_group_comment
;
The symmetry employed for this shelxl refinement is uniquely defined
by the following loop, which should always be used as a source of
symmetry information in preference to the above space-group names.
They are only intended as comments.
;
_shelx_estimated_absorpt_t_min 0.320
_shelx_estimated_absorpt_t_max 0.745
_platon_squeeze_void_probe_radius 1.20

loop_
_space_group_symop_operation_xyz
'x, y, z'
'-x, -y, -z'

loop_
_atom_site_label
_atom_site_type_symbol
_atom_site_fract_x
_atom_site_fract_y
_atom_site_fract_z
_atom_site_U_iso_or_equiv
_atom_site_adp_type
_atom_site_occupancy
_atom_site_site_symmetry_order
_atom_site_calc_flag
_atom_site_refinement_flags_posn
_atom_site_refinement_flags_adp
Pt1 Pt 0.40851(5) 0.39567(4) 0.00576(2) 0.03343(16) Uani 1 1 d . .
Ir1 Ir 0.69554(4) 0.26693(4) 0.33959(2) 0.02597(15) Uani 1 1 d . .
Cl1 Cl 0.3418(4) 0.4240(3) -0.10997(17) 0.0504(10) Uani 1 1 d . .
Cl2 Cl 0.2088(3) 0.4897(3) 0.02591(18) 0.0463(9) Uani 1 1 d . .
F1 F 0.3469(10) 0.4811(9) 0.4884(5) 0.074(3) Uani 1 1 d . .
F2 F 0.2629(11) 0.1451(10) 0.4674(7) 0.105(5) Uani 1 1 d . .
F3 F 0.9005(9) -0.0164(8) 0.5878(5) 0.065(3) Uani 1 1 d . .
F4 F 0.9897(8) 0.3448(8) 0.5308(4) 0.063(3) Uani 1 1 d . .
N1 N 0.6259(10) 0.1203(9) 0.3527(5) 0.035(3) Uani 1 1 d . .
N2 N 0.7612(10) 0.4099(9) 0.3398(5) 0.033(3) Uani 1 1 d . .
N3 N 0.8527(9) 0.2454(8) 0.2659(5) 0.027(2) Uani 1 1 d . .
N4 N 0.6000(9) 0.3232(9) 0.2374(5) 0.029(2) Uani 1 1 d . .
N5 N 0.4782(10) 0.3659(10) 0.1043(5) 0.035(3) Uani 1 1 d . .
N6 N 0.5850(10) 0.3009(8) -0.0017(5) 0.027(2) Uani 1 1 d . .
C1 C 0.5363(12) 0.2939(12) 0.3990(7) 0.038(3) Uani 1 1 d . .
C2 C 0.4992(13) 0.3852(12) 0.4236(6) 0.037(3) Uani 1 1 d . .
H2 H 0.5490 0.4425 0.4132 0.045 Uiso 1 1 calc R U
C3 C 0.3825(15) 0.3887(15) 0.4652(9) 0.057(5) Uani 1 1 d . .
C4 C 0.3050(15) 0.3067(14) 0.4797(9) 0.056(4) Uani 1 1 d . .
H4 H 0.2290 0.3102 0.5073 0.067 Uiso 1 1 calc R U
C5 C 0.3427(15) 0.2216(15) 0.4529(8) 0.055(4) Uani 1 1 d . .
C6 C 0.4581(12) 0.2069(12) 0.4145(7) 0.038(3) Uani 1 1 d . .
C7 C 0.5068(13) 0.1141(12) 0.3889(7) 0.039(3) Uani 1 1 d . .
C8 C 0.4601(17) 0.0144(15) 0.3997(9) 0.063(5) Uani 1 1 d . .
H8 H 0.3811 0.0057 0.4244 0.076 Uiso 1 1 calc R U
C9 C 0.5221(19) -0.0710(15) 0.3767(10) 0.072(6) Uani 1 1 d . .
H9 H 0.4870 -0.1362 0.3856 0.086 Uiso 1 1 calc R U
C10 C 0.6331(18) -0.0584(13) 0.3415(9) 0.060(4) Uani 1 1 d . .
H10 H 0.6788 -0.1153 0.3253 0.072 Uiso 1 1 calc R U
C11 C 0.6824(14) 0.0412(12) 0.3285(8) 0.042(3) Uani 1 1 d . .
H11 H 0.7587 0.0506 0.3014 0.051 Uiso 1 1 calc R U
C12 C 0.8022(11) 0.2124(12) 0.4317(7) 0.035(3) Uani 1 1 d . .
C13 C 0.8176(12) 0.1057(11) 0.4802(6) 0.034(3) Uani 1 1 d . .
H13 H 0.7796 0.0500 0.4702 0.041 Uiso 1 1 calc R U
C14 C 0.8878(14) 0.0871(13) 0.5405(7) 0.044(4) Uani 1 1 d . .
C15 C 0.9501(14) 0.1660(14) 0.5597(7) 0.046(4) Uani 1 1 d . .
H15 H 0.9986 0.1499 0.6023 0.055 Uiso 1 1 calc R U
C16 C 0.9343(13) 0.2693(14) 0.5107(7) 0.045(4) Uani 1 1 d . .
C17 C 0.8625(12) 0.2955(12) 0.4467(6) 0.037(3) Uani 1 1 d . .
C18 C 0.8430(11) 0.4046(11) 0.3947(7) 0.031(3) Uani 1 1 d . .
C19 C 0.8955(15) 0.4924(12) 0.3996(8) 0.046(4) Uani 1 1 d . .
H19 H 0.9525 0.4869 0.4376 0.055 Uiso 1 1 calc R U
C20 C 0.8633(14) 0.5907(13) 0.3474(8) 0.048(4) Uani 1 1 d . .
H20 H 0.8990 0.6528 0.3485 0.058 Uiso 1 1 calc R U
C21 C 0.7751(16) 0.5931(13) 0.2928(8) 0.051(4) Uani 1 1 d . .
H21 H 0.7489 0.6588 0.2578 0.062 Uiso 1 1 calc R U
C22 C 0.7283(12) 0.5041(11) 0.2901(6) 0.031(3) Uani 1 1 d . .
H22 H 0.6711 0.5077 0.2526 0.037 Uiso 1 1 calc R U
C23 C 0.9824(12) 0.2196(11) 0.2855(6) 0.033(3) Uani 1 1 d . .
H23 H 1.0073 0.1902 0.3337 0.039 Uiso 1 1 calc R U
C24 C 1.0779(13) 0.2375(13) 0.2330(7) 0.044(4) Uani 1 1 d . .
H24 H 1.1673 0.2193 0.2465 0.053 Uiso 1 1 calc R U
C25 C 1.0446(14) 0.2804(14) 0.1630(8) 0.050(4) Uani 1 1 d . .
H25 H 1.1101 0.2936 0.1286 0.060 Uiso 1 1 calc R U
C26 C 0.9098(13) 0.3051(12) 0.1424(6) 0.037(3) Uani 1 1 d . .
H26 H 0.8831 0.3379 0.0948 0.044 Uiso 1 1 calc R U
C27 C 0.8200(11) 0.2790(9) 0.1951(6) 0.023(2) Uani 1 1 d . .
C28 C 0.6727(11) 0.3031(10) 0.1813(6) 0.027(3) Uani 1 1 d . .
C29 C 0.4700(12) 0.3684(11) 0.2267(7) 0.035(3) Uani 1 1 d . .
H29 H 0.4195 0.3808 0.2652 0.042 Uiso 1 1 calc R U
C30 C 0.4104(14) 0.3969(13) 0.1568(7) 0.042(3) Uani 1 1 d . .
H30 H 0.3253 0.4366 0.1480 0.050 Uiso 1 1 calc R U
C31 C 0.6074(13) 0.3113(12) 0.1167(6) 0.036(3) Uani 1 1 d . .
C32 C 0.6612(12) 0.2677(11) 0.0562(6) 0.032(3) Uani 1 1 d . .
C33 C 0.7667(13) 0.1853(12) 0.0620(7) 0.039(3) Uani 1 1 d . .
H33 H 0.8124 0.1557 0.1057 0.047 Uiso 1 1 calc R U
C34 C 0.8064(15) 0.1455(12) 0.0044(8) 0.048(4) Uani 1 1 d . .
H34 H 0.8770 0.0889 0.0077 0.057 Uiso 1 1 calc R U
C35 C 0.7316(16) 0.1971(15) -0.0608(8) 0.055(5) Uani 1 1 d . .
H35 H 0.7596 0.1804 -0.1031 0.066 Uiso 1 1 calc R U
C36 C 0.6255(17) 0.2670(16) -0.0614(8) 0.062(5) Uani 1 1 d . .
H36 H 0.5748 0.2953 -0.1036 0.075 Uiso 1 1 calc R U
P1 P 0.0213(6) 0.0862(4) 0.7992(3) 0.0693(14) Uani 1 1 d . .
F5 F 0.157(2) 0.084(2) 0.8263(12) 0.267(15) Uani 1 1 d . .
F6 F -0.013(2) 0.030(2) 0.8713(9) 0.277(16) Uani 1 1 d . .
F7 F 0.079(2) -0.0263(12) 0.7930(8) 0.165(8) Uani 1 1 d . .
F8 F -0.108(2) 0.087(2) 0.7714(15) 0.258(14) Uani 1 1 d . .
F9 F 0.0649(14) 0.1500(12) 0.7233(8) 0.121(5) Uani 1 1 d . .
F10 F -0.054(3) 0.1964(13) 0.8045(11) 0.238(13) Uani 1 1 d . .

loop_
_atom_site_aniso_label
_atom_site_aniso_U_11
_atom_site_aniso_U_22
_atom_site_aniso_U_33
_atom_site_aniso_U_23
_atom_site_aniso_U_13
_atom_site_aniso_U_12
Pt1 0.0372(3) 0.0398(4) 0.0236(3) -0.0042(2) -0.00451(19) -0.0144(3)
Ir1 0.0288(3) 0.0312(3) 0.0197(2) -0.0069(2) 0.00156(16) -0.0102(2)
Cl1 0.066(2) 0.056(3) 0.0275(17) -0.0016(17) -0.0142(15) -0.019(2)
Cl2 0.0369(17) 0.050(2) 0.0394(19) 0.0044(17) -0.0114(14) 0.0034(17)
F1 0.076(7) 0.075(8) 0.085(7) -0.052(6) 0.030(5) -0.003(6)
F2 0.090(8) 0.079(9) 0.170(13) -0.061(9) 0.080(8) -0.055(7)
F3 0.082(7) 0.057(6) 0.040(5) 0.019(5) -0.007(4) -0.017(6)
F4 0.061(5) 0.094(8) 0.048(5) -0.028(5) -0.011(4) -0.034(6)
N1 0.041(6) 0.041(7) 0.030(5) -0.015(5) -0.002(4) -0.021(6)
N2 0.038(6) 0.045(7) 0.023(5) -0.013(5) 0.004(4) -0.024(6)
N3 0.030(5) 0.026(6) 0.022(5) -0.004(4) 0.003(4) -0.002(5)
N4 0.029(5) 0.026(6) 0.033(5) -0.009(5) 0.002(4) -0.010(5)
N5 0.038(6) 0.044(8) 0.023(5) -0.002(5) -0.006(4) -0.017(6)
N6 0.047(6) 0.005(5) 0.020(5) 0.007(4) -0.012(4) 0.008(5)
C1 0.031(7) 0.048(10) 0.035(7) -0.016(7) -0.002(5) -0.002(7)
C2 0.046(8) 0.040(9) 0.023(6) -0.010(6) 0.004(5) 0.000(7)
C3 0.050(9) 0.074(13) 0.062(10) -0.038(10) 0.013(7) -0.022(9)
C4 0.042(9) 0.047(11) 0.074(12) -0.017(9) 0.019(8) 0.006(8)
C5 0.049(9) 0.061(12) 0.048(9) -0.001(8) 0.024(7) -0.023(9)
C6 0.037(7) 0.051(10) 0.033(7) -0.015(7) 0.014(5) -0.022(7)
C7 0.041(8) 0.033(8) 0.039(8) -0.001(6) 0.004(6) -0.013(7)
C8 0.067(11) 0.058(12) 0.073(12) -0.023(10) 0.021(9) -0.032(10)
C9 0.095(15) 0.044(12) 0.086(14) -0.025(10) 0.035(11) -0.032(11)
C10 0.080(13) 0.027(9) 0.072(12) -0.017(9) 0.007(9) -0.003(9)
C11 0.044(8) 0.031(9) 0.046(8) -0.003(7) -0.006(6) 0.001(7)
C12 0.019(6) 0.056(10) 0.035(7) -0.018(7) 0.004(5) -0.012(6)
C13 0.040(7) 0.033(8) 0.021(6) 0.006(5) -0.011(5) -0.002(6)
C14 0.045(8) 0.051(10) 0.028(7) 0.000(7) 0.003(6) -0.004(8)
C15 0.046(8) 0.060(11) 0.026(7) -0.007(7) -0.005(6) 0.002(8)
C16 0.041(8) 0.069(12) 0.034(7) -0.021(8) 0.003(6) -0.023(8)
C17 0.033(7) 0.052(10) 0.028(7) -0.011(7) -0.004(5) -0.013(7)
C18 0.029(6) 0.031(8) 0.032(7) -0.005(6) 0.008(5) -0.008(6)
C19 0.065(10) 0.037(9) 0.040(8) -0.007(7) -0.005(7) -0.026(8)
C20 0.066(10) 0.046(10) 0.044(8) -0.021(8) 0.015(7) -0.029(9)
C21 0.074(11) 0.045(10) 0.040(8) -0.013(8) 0.014(7) -0.023(9)
C22 0.041(7) 0.024(7) 0.021(6) 0.005(5) -0.005(5) -0.002(6)
C23 0.039(7) 0.030(8) 0.022(6) 0.003(5) -0.011(5) -0.002(6)
C24 0.029(7) 0.064(11) 0.041(8) -0.014(8) 0.015(6) -0.016(7)
C25 0.041(8) 0.068(12) 0.046(9) -0.017(8) 0.011(6) -0.023(8)
C26 0.047(8) 0.040(9) 0.020(6) 0.001(6) 0.006(5) -0.016(7)
C27 0.028(6) 0.014(6) 0.023(6) -0.001(5) -0.003(4) 0.005(5)
C28 0.028(6) 0.020(7) 0.032(6) -0.006(5) 0.002(5) -0.002(5)
C29 0.030(7) 0.033(8) 0.039(7) -0.006(6) 0.001(5) -0.001(6)
C30 0.044(8) 0.051(10) 0.033(7) -0.015(7) -0.002(6) -0.010(7)
C31 0.047(8) 0.044(9) 0.021(6) -0.007(6) 0.013(5) -0.025(7)
C32 0.038(7) 0.039(8) 0.020(6) -0.008(6) 0.003(5) -0.006(6)
C33 0.041(7) 0.045(9) 0.029(7) -0.006(6) -0.002(5) -0.003(7)
C34 0.053(9) 0.032(9) 0.054(9) -0.013(8) 0.012(7) 0.007(7)
C35 0.058(10) 0.081(14) 0.035(8) -0.029(9) 0.017(7) -0.015(10)
C36 0.076(12) 0.099(16) 0.034(8) -0.039(10) 0.024(7) -0.044(12)
P1 0.107(4) 0.046(3) 0.047(3) -0.011(2) 0.010(3) 0.006(3)
F5 0.22(2) 0.39(4) 0.172(19) 0.02(2) -0.105(17) -0.14(2)
F6 0.23(2) 0.33(3) 0.105(14) 0.119(17) 0.102(13) 0.11(2)
F7 0.30(3) 0.071(11) 0.102(12) -0.017(9) 0.023(13) 0.015(13)
F8 0.165(19) 0.28(3) 0.31(3) -0.01(3) -0.078(19) -0.11(2)
F9 0.112(11) 0.105(12) 0.124(12) -0.013(10) 0.009(8) 0.010(9)
F10 0.45(4) 0.054(11) 0.155(17) 0.005(11) 0.00(2) 0.081(17)

loop_
_atom_type_symbol
_atom_type_description
_atom_type_scat_dispersion_real
_atom_type_scat_dispersion_imag
_atom_type_scat_source
C C 0.0033 0.0016 'International Tables Vol C Tables 4.2.6.8 and 6.1.1.4'
H H 0.0000 0.0000 'International Tables Vol C Tables 4.2.6.8 and 6.1.1.4'
Cl Cl 0.1484 0.1585 'International Tables Vol C Tables 4.2.6.8 and 6.1.1.4'
F F 0.0171 0.0103 'International Tables Vol C Tables 4.2.6.8 and 6.1.1.4'
Ir Ir -1.4442 7.9887 'International Tables Vol C Tables 4.2.6.8 and 6.1.1.4'
N N 0.0061 0.0033 'International Tables Vol C Tables 4.2.6.8 and 6.1.1.4'
P P 0.1023 0.0942 'International Tables Vol C Tables 4.2.6.8 and 6.1.1.4'
Pt Pt -1.7033 8.3905 'International Tables Vol C Tables 4.2.6.8 and 6.1.1.4'

loop_
_geom_angle_atom_site_label_1
_geom_angle_atom_site_label_2
_geom_angle_atom_site_label_3
_geom_angle
N5 Pt1 N6 80.1(4)
N5 Pt1 Cl1 176.0(4)
N6 Pt1 Cl1 95.9(3)
N5 Pt1 Cl2 95.2(4)
N6 Pt1 Cl2 174.0(3)
Cl1 Pt1 Cl2 88.80(14)
C1 Ir1 C12 87.4(5)
C1 Ir1 N2 93.5(5)
C12 Ir1 N2 81.2(5)
C1 Ir1 N1 81.6(5)
C12 Ir1 N1 93.4(5)
N2 Ir1 N1 172.9(4)
C1 Ir1 N4 97.9(4)
C12 Ir1 N4 174.7(4)
N2 Ir1 N4 97.7(4)
N1 Ir1 N4 88.0(4)
C1 Ir1 N3 173.9(4)
C12 Ir1 N3 98.7(4)
N2 Ir1 N3 87.2(4)
N1 Ir1 N3 98.3(4)
N4 Ir1 N3 76.0(4)
C11 N1 C7 121.3(11)
C11 N1 Ir1 124.9(9)
C7 N1 Ir1 113.8(9)
C22 N2 C18 119.7(10)
C22 N2 Ir1 123.9(7)
C18 N2 Ir1 116.4(9)
C23 N3 C27 118.8(10)
C23 N3 Ir1 123.3(7)
C27 N3 Ir1 116.8(7)
C29 N4 C28 119.6(10)
C29 N4 Ir1 123.8(8)
C28 N4 Ir1 116.3(8)
C30 N5 C31 120.2(10)
C30 N5 Pt1 124.1(10)
C31 N5 Pt1 115.7(8)
C32 N6 C36 119.2(13)
C32 N6 Pt1 116.2(8)
C36 N6 Pt1 124.6(10)
C2 C1 C6 120.6(12)
C2 C1 Ir1 126.5(10)
C6 C1 Ir1 112.9(10)
C1 C2 C3 117.9(13)
C1 C2 H2 121.0
C3 C2 H2 121.0
C4 C3 F1 120.9(13)
C4 C3 C2 122.3(15)
F1 C3 C2 116.8(13)
C5 C4 C3 117.6(14)
C5 C4 H4 121.2
C3 C4 H4 121.2
F2 C5 C4 115.3(13)
F2 C5 C6 119.6(15)
C4 C5 C6 125.0(14)
C5 C6 C1 116.4(13)
C5 C6 C7 127.0(12)
C1 C6 C7 116.7(11)
N1 C7 C8 114.4(13)
N1 C7 C6 114.9(11)
C8 C7 C6 130.4(13)
C9 C8 C7 124.4(15)
C9 C8 H8 117.8
C7 C8 H8 117.8
C10 C9 C8 117.8(16)
C10 C9 H9 121.1
C8 C9 H9 121.1
C9 C10 C11 119.6(16)
C9 C10 H10 120.2
C11 C10 H10 120.2
N1 C11 C10 122.4(14)
N1 C11 H11 118.8
C10 C11 H11 118.8
C17 C12 C13 120.3(11)
C17 C12 Ir1 112.1(10)
C13 C12 Ir1 127.6(8)
C14 C13 C12 118.5(12)
C14 C13 H13 120.7
C12 C13 H13 120.7
C13 C14 F3 118.0(13)
C13 C14 C15 124.6(15)
F3 C14 C15 117.5(12)
C16 C15 C14 115.6(12)
C16 C15 H15 122.2
C14 C15 H15 122.2
F4 C16 C17 121.5(15)
F4 C16 C15 115.0(11)
C17 C16 C15 123.4(12)
C16 C17 C12 117.7(14)
C16 C17 C18 124.3(12)
C12 C17 C18 118.0(11)
C19 C18 N2 121.8(13)
C19 C18 C17 126.0(12)
N2 C18 C17 112.2(10)
C18 C19 C20 118.9(12)
C18 C19 H19 120.5
C20 C19 H19 120.5
C19 C20 C21 117.3(12)
C19 C20 H20 121.4
C21 C20 H20 121.4
C22 C21 C20 121.2(15)
C22 C21 H21 119.4
C20 C21 H21 119.4
C21 C22 N2 121.0(12)
C21 C22 H22 119.5
N2 C22 H22 119.5
N3 C23 C24 119.2(11)
N3 C23 H23 120.4
C24 C23 H23 120.4
C25 C24 C23 121.6(13)
C25 C24 H24 119.2
C23 C24 H24 119.2
C24 C25 C26 119.2(12)
C24 C25 H25 120.4
C26 C25 H25 120.4
C27 C26 C25 117.1(12)
C27 C26 H26 121.5
C25 C26 H26 121.5
N3 C27 C26 123.3(10)
N3 C27 C28 113.0(9)
C26 C27 C28 122.9(10)
N4 C28 C31 119.2(11)
N4 C28 C27 114.4(9)
C31 C28 C27 126.4(10)
N4 C29 C30 120.3(12)
N4 C29 H29 119.8
C30 C29 H29 119.8
N5 C30 C29 119.2(13)
N5 C30 H30 120.4
C29 C30 H30 120.4
N5 C31 C28 119.4(11)
N5 C31 C32 113.1(10)
C28 C31 C32 127.5(13)
N6 C32 C33 120.3(11)
N6 C32 C31 114.0(12)
C33 C32 C31 124.7(12)
C32 C33 C34 121.4(13)
C32 C33 H33 119.3
C34 C33 H33 119.3
C33 C34 C35 115.3(14)
C33 C34 H34 122.3
C35 C34 H34 122.3
C36 C35 C34 120.5(14)
C36 C35 H35 119.7
C34 C35 H35 119.7
C35 C36 N6 122.1(15)
C35 C36 H36 118.9
N6 C36 H36 118.9
F8 P1 F6 92.6(15)
F8 P1 F5 178.4(19)
F6 P1 F5 88.6(13)
F8 P1 F7 95.8(15)
F6 P1 F7 85.8(13)
F5 P1 F7 83.1(15)
F8 P1 F10 77.5(15)
F6 P1 F10 92.4(13)
F5 P1 F10 103.6(16)
F7 P1 F10 173.0(16)
F8 P1 F9 90.7(12)
F6 P1 F9 176.3(15)
F5 P1 F9 88.2(11)
F7 P1 F9 95.6(9)
F10 P1 F9 86.6(11)

loop_
_geom_bond_atom_site_label_1
_geom_bond_atom_site_label_2
_geom_bond_distance
Pt1 N5 1.968(9)
Pt1 N6 2.036(10)
Pt1 Cl1 2.273(3)
Pt1 Cl2 2.283(4)
Ir1 C1 2.005(13)
Ir1 C12 2.006(12)
Ir1 N2 2.047(9)
Ir1 N1 2.058(10)
Ir1 N4 2.116(10)
Ir1 N3 2.153(9)
F1 C3 1.376(18)
F2 C5 1.334(15)
F3 C14 1.376(17)
F4 C16 1.341(14)
N1 C11 1.286(17)
N1 C7 1.385(16)
N2 C22 1.321(15)
N2 C18 1.347(14)
N3 C23 1.348(14)
N3 C27 1.352(13)
N4 C29 1.358(15)
N4 C28 1.359(15)
N5 C30 1.330(17)
N5 C31 1.386(17)
N6 C32 1.311(14)
N6 C36 1.378(16)
C1 C2 1.381(18)
C1 C6 1.429(17)
C2 C3 1.419(19)
C2 H2 0.9300
C3 C4 1.37(2)
C4 C5 1.34(2)
C4 H4 0.9300
C5 C6 1.389(19)
C6 C7 1.430(19)
C7 C8 1.391(19)
C8 C9 1.36(2)
C8 H8 0.9300
C9 C10 1.31(2)
C9 H9 0.9300
C10 C11 1.398(19)
C10 H10 0.9300
C11 H11 0.9300
C12 C17 1.408(16)
C12 C13 1.416(18)
C13 C14 1.330(16)
C13 H13 0.9300
C14 C15 1.408(19)
C15 C16 1.39(2)
C15 H15 0.9300
C16 C17 1.387(17)
C17 C18 1.468(19)
C18 C19 1.345(16)
C19 C20 1.38(2)
C19 H19 0.9300
C20 C21 1.396(19)
C20 H20 0.9300
C21 C22 1.317(18)
C21 H21 0.9300
C22 H22 0.9300
C23 C24 1.384(17)
C23 H23 0.9300
C24 C25 1.344(19)
C24 H24 0.9300
C25 C26 1.403(18)
C25 H25 0.9300
C26 C27 1.356(16)
C26 H26 0.9300
C27 C28 1.500(15)
C28 C31 1.402(15)
C29 C30 1.427(17)
C29 H29 0.9300
C30 H30 0.9300
C31 C32 1.491(16)
C32 C33 1.370(19)
C33 C34 1.378(18)
C33 H33 0.9300
C34 C35 1.43(2)
C34 H34 0.9300
C35 C36 1.29(2)
C35 H35 0.9300
C36 H36 0.9300
P1 F8 1.432(18)
P1 F6 1.440(15)
P1 F5 1.482(17)
P1 F7 1.508(16)
P1 F10 1.530(17)
P1 F9 1.560(15)

loop_
_geom_torsion_atom_site_label_1
_geom_torsion_atom_site_label_2
_geom_torsion_atom_site_label_3
_geom_torsion_atom_site_label_4
_geom_torsion
C6 C1 C2 C3 1(2)
Ir1 C1 C2 C3 -179.9(11)
C1 C2 C3 C4 -2(2)
C1 C2 C3 F1 -179.3(12)
F1 C3 C4 C5 177.1(16)
C2 C3 C4 C5 0(3)
C3 C4 C5 F2 -178.9(16)
C3 C4 C5 C6 4(3)
F2 C5 C6 C1 178.1(14)
C4 C5 C6 C1 -4(3)
F2 C5 C6 C7 -2(3)
C4 C5 C6 C7 175.5(16)
C2 C1 C6 C5 2(2)
Ir1 C1 C6 C5 -177.3(11)
C2 C1 C6 C7 -177.9(12)
Ir1 C1 C6 C7 2.7(16)
C11 N1 C7 C8 3(2)
Ir1 N1 C7 C8 -178.5(11)
C11 N1 C7 C6 178.3(12)
Ir1 N1 C7 C6 -3.8(15)
C5 C6 C7 N1 -179.2(14)
C1 C6 C7 N1 0.7(19)
C5 C6 C7 C8 -6(3)
C1 C6 C7 C8 174.5(15)
N1 C7 C8 C9 -1(3)
C6 C7 C8 C9 -174.7(18)
C7 C8 C9 C10 0(3)
C8 C9 C10 C11 -1(3)
C7 N1 C11 C10 -5(2)
Ir1 N1 C11 C10 177.5(11)
C9 C10 C11 N1 3(3)
C17 C12 C13 C14 1.3(19)
Ir1 C12 C13 C14 -176.7(10)
C12 C13 C14 F3 179.1(12)
C12 C13 C14 C15 -1(2)
C13 C14 C15 C16 0(2)
F3 C14 C15 C16 -179.7(13)
C14 C15 C16 F4 177.5(12)
C14 C15 C16 C17 0(2)
F4 C16 C17 C12 -176.9(12)
C15 C16 C17 C12 1(2)
F4 C16 C17 C18 2(2)
C15 C16 C17 C18 179.1(13)
C13 C12 C17 C16 -1.2(19)
Ir1 C12 C17 C16 177.2(10)
C13 C12 C17 C18 -179.8(11)
Ir1 C12 C17 C18 -1.5(14)
C22 N2 C18 C19 -1.7(19)
Ir1 N2 C18 C19 178.1(10)
C22 N2 C18 C17 176.7(11)
Ir1 N2 C18 C17 -3.4(13)
C16 C17 C18 C19 3(2)
C12 C17 C18 C19 -178.4(13)
C16 C17 C18 N2 -175.3(12)
C12 C17 C18 N2 3.2(16)
N2 C18 C19 C20 1(2)
C17 C18 C19 C20 -177.5(13)
C18 C19 C20 C21 1(2)
C19 C20 C21 C22 -2(2)
C20 C21 C22 N2 1(2)
C18 N2 C22 C21 0.6(19)
Ir1 N2 C22 C21 -179.2(10)
C27 N3 C23 C24 5.6(18)
Ir1 N3 C23 C24 -161.8(10)
N3 C23 C24 C25 0(2)
C23 C24 C25 C26 -2(2)
C24 C25 C26 C27 -3(2)
C23 N3 C27 C26 -10.9(18)
Ir1 N3 C27 C26 157.4(10)
C23 N3 C27 C28 179.1(10)
Ir1 N3 C27 C28 -12.6(12)
C25 C26 C27 N3 9(2)
C25 C26 C27 C28 178.4(12)
C29 N4 C28 C31 -11.1(17)
Ir1 N4 C28 C31 163.4(9)
C29 N4 C28 C27 166.1(10)
Ir1 N4 C28 C27 -19.4(13)
N3 C27 C28 N4 20.9(15)
C26 C27 C28 N4 -149.2(12)
N3 C27 C28 C31 -162.2(12)
C26 C27 C28 C31 27.7(19)
C28 N4 C29 C30 -1.3(18)
Ir1 N4 C29 C30 -175.4(9)
C31 N5 C30 C29 -3.2(19)
Pt1 N5 C30 C29 178.5(9)
N4 C29 C30 N5 9(2)
C30 N5 C31 C28 -9.2(18)
Pt1 N5 C31 C28 169.3(9)
C30 N5 C31 C32 171.2(11)
Pt1 N5 C31 C32 -10.3(13)
N4 C28 C31 N5 16.5(18)
C27 C28 C31 N5 -160.3(11)
N4 C28 C31 C32 -164.0(12)
C27 C28 C31 C32 19(2)
C36 N6 C32 C33 -11.7(18)
Pt1 N6 C32 C33 165.7(9)
C36 N6 C32 C31 179.2(11)
Pt1 N6 C32 C31 -3.4(14)
N5 C31 C32 N6 8.8(16)
C28 C31 C32 N6 -170.7(12)
N5 C31 C32 C33 -159.7(11)
C28 C31 C32 C33 21(2)
N6 C32 C33 C34 9(2)
C31 C32 C33 C34 176.6(12)
C32 C33 C34 C35 1(2)
C33 C34 C35 C36 -8(2)
C34 C35 C36 N6 5(2)
C32 N6 C36 C35 5(2)
Pt1 N6 C36 C35 -172.2(11)

loop_
_platon_squeeze_void_nr
_platon_squeeze_void_average_x
_platon_squeeze_void_average_y
_platon_squeeze_void_average_z
_platon_squeeze_void_volume
_platon_squeeze_void_count_electrons
_platon_squeeze_void_content
1 0.308 0.000 1.000 762 188 ' '
